data_7705906
loop_
_publ_author_name
'Diamantis, Stavros A.'
'Hatzidimitriou, Antonios'
'Plessas, Alexios K.'
'Pournara, Anastasia'
'Manos, Manolis J.'
'Papaefstathiou, Giannis S.'
'Lazarides, Theodore'

_publ_section_title
;
 Alkaline earth-organic frameworks with amino derivatives of
 2,6-naphthalene dicarboxylates: structural studies and fluorescence
 properties.
;
_journal_issue 46
_journal_name_full 'Dalton transactions (Cambridge, England : 2003)'
_journal_page_first 16736
_journal_page_last 16744
_journal_paper_doi 10.1039/d0dt03325a
_journal_volume 49
_journal_year 2020
_chemical_formula_moiety 'C63 H79 Ca4 N13 O27'
_chemical_formula_sum 'C63 H79 Ca4 N13 O27'
_chemical_formula_weight 1610.71
_space_group_IT_number 87
_space_group_name_Hall '-I 4'
_space_group_name_H-M_alt 'I 4/m'
_symmetry_cell_setting tetragonal
_symmetry_space_group_name_H-M 'I 4/m'
_atom_sites_solution_hydrogens difmap
_atom_sites_solution_primary other
_audit_update_record
;
2020-09-23 deposited with the CCDC.	2020-10-21 downloaded from the CCDC.
;
_cell_angle_alpha 90
_cell_angle_beta 90
_cell_angle_gamma 90
_cell_formula_units_Z 2
_cell_length_a 16.617(2)
_cell_length_b 16.617(2)
_cell_length_c 17.448(3)
_cell_measurement_reflns_used 314
_cell_measurement_temperature 130
_cell_measurement_theta_max 20
_cell_measurement_theta_min 10
_cell_volume 4817.8(12)
_computing_cell_refinement 'Apex2 (Bruker AXS, 2006)'
_computing_data_collection 'Apex2 (Bruker AXS, 2006)'
_computing_data_reduction 'USER DEFINED DATA REDUCTION'
_computing_molecular_graphics 'CAMERON (Watkin et al., 1996)'
_computing_publication_material 'CRYSTALS (Betteridge et al., 2003)'
_computing_structure_refinement 'CRYSTALS (Betteridge et al., 2003)'
_computing_structure_solution 'Superflip (Palatinus & Chapuis, 2007)'
_diffrn_ambient_temperature 130
_diffrn_measured_fraction_theta_full 0.993
_diffrn_measured_fraction_theta_max 0.991
_diffrn_measurement_device Area
_diffrn_measurement_device_type 'Bruker Kappa Apex2'
_diffrn_measurement_method '\f & \w scans'
_diffrn_radiation_monochromator graphite
_diffrn_radiation_type 'Mo K\a'
_diffrn_radiation_wavelength 0.71073
_diffrn_reflns_av_R_equivalents 0.018
_diffrn_reflns_limit_h_max 20
_diffrn_reflns_limit_h_min -18
_diffrn_reflns_limit_k_max 20
_diffrn_reflns_limit_k_min -19
_diffrn_reflns_limit_l_max 21
_diffrn_reflns_limit_l_min 0
_diffrn_reflns_number 10153
_diffrn_reflns_theta_full 25.170
_diffrn_reflns_theta_max 25.683
_diffrn_reflns_theta_min 1.692
_diffrn_standards_number 0
_exptl_absorpt_coefficient_mu 0.293
_exptl_absorpt_correction_T_max 0.98
_exptl_absorpt_correction_T_min 0.97
_exptl_absorpt_correction_type numerical
_exptl_absorpt_process_details
; 
 Analytical Absorption (De Meulenaer & Tompa, 1965) 
;
_exptl_crystal_colour brown
_exptl_crystal_density_diffrn 1.110
_exptl_crystal_density_method 'not measured'
_exptl_crystal_description prism
_exptl_crystal_F_000 1688
_exptl_crystal_size_max 0.210
_exptl_crystal_size_mid 0.100
_exptl_crystal_size_min 0.080
_refine_diff_density_max 0.83
_refine_diff_density_min -0.49
_refine_ls_extinction_method None
_refine_ls_goodness_of_fit_ref 1.0000
_refine_ls_hydrogen_treatment constr
_refine_ls_matrix_type full
_refine_ls_number_parameters 164
_refine_ls_number_reflns 1805
_refine_ls_number_restraints 29
_refine_ls_R_factor_all 0.0707
_refine_ls_R_factor_gt 0.0533
_refine_ls_shift/su_max 0.0016082
_refine_ls_shift/su_mean 0.0000546
_refine_ls_structure_factor_coef Fsqd
_refine_ls_weighting_details
;
 Method, part 1, Chebychev polynomial, (Watkin, 1994, Prince, 1982) 
 [weight] = 1.0/[A~0~*T~0~(x)+A~1~*T~1~(x) ... +A~n-1~]*T~n-1~(x)] 
 where A~i~ are the Chebychev coefficients listed below and x= Fcalc/Fmax 
 Method = Robust Weighting (Prince, 1982) 
 W = [weight] * [1-(deltaF/6*sigmaF)^2^]^2^ 
 A~i~ are: 
 6.06 7.42 3.56 
;
_refine_ls_weighting_scheme calc
_refine_ls_wR_factor_all 0.1101
_refine_ls_wR_factor_gt 0.1092
_refine_ls_wR_factor_ref 0.1092
_reflns_limit_h_max 14
_reflns_limit_h_min -13
_reflns_limit_k_max 20
_reflns_limit_k_min 0
_reflns_limit_l_max 21
_reflns_limit_l_min 0
_reflns_number_gt 1805
_reflns_number_total 2356
_reflns_threshold_expression I>2.0\s(I)
_oxford_diffrn_Wilson_B_factor 3.12
_oxford_diffrn_Wilson_scale 119.74
_oxford_refine_ls_r_factor_ref 0.0533
_oxford_refine_ls_scale 0.13786(9)
_oxford_reflns_number_all 2350
_oxford_reflns_threshold_expression_ref I>2.0\s(I)
_cod_data_source_file d0dt03325a2.cif
_cod_data_source_block I_CCDC2
_cod_depositor_comments
;
The following automatic conversions were performed:

data item '_atom_sites_solution_primary' value 'Other' was changed to
'other' in accordance with the
/home/data/users/saulius/crontab/automatic-downloads/rss-feeds/RSC/lib/dictionaries/cif_core.dic
dictionary named 'cif_core.dic' version 2.4.2 last updated on
2011-04-26.

Automatic conversion script
Id: cif_fix_values 7556 2019-12-06 15:28:31Z antanas 
;
_cod_original_cell_volume 4817.8(15)
_cod_original_sg_symbol_H-M 'I 4/m '
_cod_database_code 7705906

loop_
_symmetry_equiv_pos_as_xyz
x,y,z
-x,-y,-z
x+1/2,y+1/2,z+1/2
-x+1/2,-y+1/2,-z+1/2
y,-x,z
-y,x,-z
y+1/2,-x+1/2,z+1/2
-y+1/2,x+1/2,-z+1/2
x,y,-z
-x,-y,z
x+1/2,y+1/2,-z+1/2
-x+1/2,-y+1/2,z+1/2
-y,x,z
y,-x,-z
-y+1/2,x+1/2,z+1/2
y+1/2,-x+1/2,-z+1/2

loop_
_atom_site_label
_atom_site_type_symbol
_atom_site_fract_x
_atom_site_fract_y
_atom_site_fract_z
_atom_site_U_iso_or_equiv
_atom_site_occupancy
_atom_site_adp_type
_atom_site_refinement_flags_posn
_atom_site_refinement_flags_adp
_atom_site_refinement_flags_occupancy
_atom_site_disorder_assembly
_atom_site_disorder_group
_atom_site_attached_hydrogens
Ca1 Ca 0.65198(4) 0.44785(4) 0.000000(10) 0.0344 1.0000 Uani S T . . . .
O1 O 0.74231(11) 0.51491(10) 0.08902(12) 0.0441 1.0000 Uani . . . . . .
O2 O 0.62592(11) 0.57941(11) 0.08322(11) 0.0457 1.0000 Uani . . . . . .
O3 O 0.500000(10) 0.500000(10) 0.000000(10) 0.0419 1.0000 Uani S T . . . .
O4 O 0.75143(17) 0.34741(17) 0.000000(7) 0.0523 1.0000 Uani DS T . . . .
O5 O 0.500000(10) 0.500000(10) 0.1531(3) 0.0506 1.0000 Uani S T . . . .
O6 O 0.06987(18) 0.4776(4) -0.0131(6) 0.062(2) 0.2500 Uiso D . . . . .
O7 O 0.4052(7) 0.5017(7) 0.2766(7) 0.087(3) 0.2500 Uiso D . . . . .
N1 N 0.91995(15) 0.66205(16) 0.26050(17) 0.0605 1.0000 Uani . . . . . .
N2 N 0.8049(8) 0.2257(8) 0.0000 0.068(4) 0.2500 Uiso DS . . . . .
N3 N -0.0584(6) 0.4673(6) -0.0422(6) 0.059(3) 0.2500 Uiso D . . . . .
N4 N 0.3758(10) 0.5530(11) 0.3879(9) 0.120(6) 0.2500 Uiso D . . . . .
C1 C 0.69602(16) 0.57034(14) 0.10736(16) 0.0400 1.0000 Uani . . . . . .
C2 C 0.72768(16) 0.63121(14) 0.16310(17) 0.0422 1.0000 Uani . . . . . .
C3 C 0.80582(17) 0.62421(15) 0.19040(18) 0.0474 1.0000 Uani . . . . . .
C4 C 0.84023(18) 0.67993(16) 0.2410(2) 0.0534 1.0000 Uani . . . . . .
C5 C 0.70996(17) 0.75384(16) 0.23751(18) 0.0481 1.0000 Uani . . . . . .
C6 C 0.67980(18) 0.69412(15) 0.18685(18) 0.0489 1.0000 Uani . . . . . .
C7 C 0.8124(6) 0.3043(8) 0.000000(7) 0.073(6) 0.2500 Uiso DS . . . . .
C8 C 0.7257(9) 0.1862(11) 0.000000(7) 0.060(5) 0.2500 Uiso DS . . . . .
C9 C 0.8769(11) 0.1743(14) 0.000000(7) 0.084(7) 0.2500 Uiso DS . . . . .
C10 C 0.000001(10) 0.500000(10) 0.000000(10) 0.0550 1.0000 Uani DS T . . . .
C11 C -0.1396(6) 0.5022(9) -0.0446(9) 0.073(4) 0.2500 Uiso D . . . . .
C12 C -0.0366(10) 0.3973(8) -0.0893(9) 0.079(4) 0.2500 Uiso D . . . . .
C13 C 0.3601(10) 0.5005(11) 0.3339(7) 0.095(5) 0.2500 Uiso D . . . . .
C14 C 0.4401(12) 0.6136(13) 0.3834(16) 0.126(8) 0.2500 Uiso D . . . . .
C15 C 0.3237(14) 0.5554(15) 0.4559(11) 0.131(9) 0.2500 Uiso D . . . . .
H11 H 0.9493 0.6267 0.2499 0.1043 1.0000 Uiso R . . . . .
H12 H 0.9339 0.6992 0.2924 0.1043 1.0000 Uiso R . . . . .
H31 H 0.8414 0.5826 0.1772 0.0537 1.0000 Uiso R . . . . .
H54 H 0.5374 0.5237 0.1317 0.0602 0.5000 Uiso R . . . . .
H61 H 0.6264 0.6975 0.1665 0.0544 1.0000 Uiso R . . . . .
H71 H 0.8647 0.3293 0.0000 0.0818 0.2500 Uiso RS . . . . .
H81 H 0.6862 0.2267 0.0000 0.0712 0.2500 Uiso RS . . . . .
H91 H 0.9235 0.2074 0.0000 0.0782 0.2500 Uiso RS . . . . .
H101 H -0.0149 0.5433 0.0332 0.0634 0.2500 Uiso R . . . . .
H111 H -0.1378 0.5563 -0.0571 0.0890 0.2500 Uiso R . . . . .
H113 H -0.1730 0.4713 -0.0776 0.0890 0.2500 Uiso R . . . . .
H114 H -0.1608 0.4968 0.0102 0.0890 0.2500 Uiso R . . . . .
H121 H -0.0466 0.4091 -0.1417 0.0890 0.2500 Uiso R . . . . .
H122 H 0.0184 0.3831 -0.0829 0.0890 0.2500 Uiso R . . . . .
H123 H -0.0696 0.3536 -0.0736 0.0890 0.2500 Uiso R . . . . .
H131 H 0.3173 0.4628 0.3385 0.0963 0.2500 Uiso R . . . . .
H141 H 0.4672 0.6048 0.3363 0.1387 0.2500 Uiso R . . . . .
H142 H 0.4189 0.6667 0.3845 0.1387 0.2500 Uiso R . . . . .
H143 H 0.4764 0.6066 0.4249 0.1387 0.2500 Uiso R . . . . .
H151 H 0.2842 0.5143 0.4514 0.1387 0.2500 Uiso R . . . . .
H152 H 0.2979 0.6062 0.4599 0.1387 0.2500 Uiso R . . . . .
H153 H 0.3554 0.5461 0.5106 0.1387 0.2500 Uiso R . . . . .
H32 H 0.5360 0.5227 0.0238 0.0506 0.2500 Uiso R . . . . .
H93 H 0.8766 0.1413 0.0445 0.1037 0.2500 Uiso R . . . . .
H82 H 0.7202 0.1536 0.0445 0.0748 0.2500 Uiso R . . . . .
H43 H 0.7681 0.3010 0.0000 0.0634 0.5000 Uiso RS . . . . .
H44 H 0.7071 0.3504 -0.0220 0.0634 0.5000 Uiso R . . . . .

loop_
_atom_site_aniso_label
_atom_site_aniso_U_11
_atom_site_aniso_U_22
_atom_site_aniso_U_33
_atom_site_aniso_U_23
_atom_site_aniso_U_13
_atom_site_aniso_U_12
Ca1 0.0377(4) 0.0271(4) 0.0385(4) 0.0000 0.0000 -0.0048(3)
O1 0.0440(10) 0.0352(9) 0.0529(12) -0.0103(9) -0.0144(9) 0.0016(8)
O2 0.0487(11) 0.0368(9) 0.0515(12) -0.0094(9) -0.0167(9) 0.0073(8)
O3 0.0325(16) 0.0325(16) 0.061(3) 0.0000 0.0000 0.0000
O4 0.0415(15) 0.0441(15) 0.071(2) 0.0000 0.0000 0.0025(12)
O5 0.0432(13) 0.0432(13) 0.065(3) 0.0000 0.0000 0.0000
N1 0.0450(14) 0.0571(15) 0.080(2) -0.0204(15) -0.0149(13) 0.0147(12)
C1 0.0429(14) 0.0293(12) 0.0479(15) -0.0066(11) -0.0109(12) -0.0002(11)
C2 0.0438(14) 0.0254(11) 0.0574(17) -0.0101(11) -0.0240(13) 0.0036(10)
C3 0.0473(15) 0.0286(12) 0.0664(19) -0.0179(12) -0.0304(15) 0.0101(11)
C4 0.0509(16) 0.0336(13) 0.076(2) -0.0194(14) -0.0336(16) 0.0091(12)
C5 0.0456(15) 0.0346(13) 0.064(2) -0.0167(13) -0.0246(14) 0.0017(11)
C6 0.0494(16) 0.0323(13) 0.0650(19) -0.0175(13) -0.0272(14) 0.0030(11)
C10 0.049(3) 0.046(3) 0.069(4) 0.0000 0.0000 0.005(3)

loop_
_atom_type_symbol
_atom_type_scat_dispersion_real
_atom_type_scat_dispersion_imag
_atom_type_scat_Cromer_Mann_a1
_atom_type_scat_Cromer_Mann_b1
_atom_type_scat_Cromer_Mann_a2
_atom_type_scat_Cromer_Mann_b2
_atom_type_scat_Cromer_Mann_a3
_atom_type_scat_Cromer_Mann_b3
_atom_type_scat_Cromer_Mann_a4
_atom_type_scat_Cromer_Mann_b4
_atom_type_scat_Cromer_Mann_c
_atom_type_scat_source
C 0.0033 0.0016 2.3100 20.8439 1.0200 10.2075 1.5886 0.5687 0.8650 51.6512 0.2156 'International Tables Vol C 4.2.6.8 and 6.1.1.4'
H 0.0000 0.0000 0.4930 10.5109 0.3229 26.1257 0.1402 3.1424 0.0408 57.7998 0.0030 'International Tables Vol C 4.2.6.8 and 6.1.1.4'
N 0.0061 0.0033 12.2126 0.0057 3.1322 9.8933 2.0125 28.9975 1.1663 0.5826 -11.5290 'International Tables Vol C 4.2.6.8 and 6.1.1.4'
O 0.0106 0.0060 3.0485 13.2771 2.2868 5.7011 1.5463 0.3239 0.8670 32.9089 0.2508 'International Tables Vol C 4.2.6.8 and 6.1.1.4'
Cl 0.1484 0.1585 11.4604 0.0104 7.1964 1.1662 6.2556 18.5194 1.6455 47.7784 -9.5574 'International Tables Vol C 4.2.6.8 and 6.1.1.4'
Ca 0.2262 0.3064 8.6266 10.4421 7.3873 0.6599 1.5899 85.7484 1.0211 178.4370 1.3751 'International Tables Vol C 4.2.6.8 and 6.1.1.4'
Na 0.0362 0.0249 4.7626 3.2850 3.1736 8.8422 1.2674 0.3136 1.1128 129.4240 0.6760 'International Tables Vol C 4.2.6.8 and 6.1.1.4'

loop_
_geom_angle_atom_site_label_1
_geom_angle_site_symmetry_1
_geom_angle_atom_site_label_2
_geom_angle_site_symmetry_2
_geom_angle_atom_site_label_3
_geom_angle_site_symmetry_3
_geom_angle
_geom_angle_publ_flag
O1 9_555 Ca1 . O2 9_555 51.31(6) yes
O1 9_555 Ca1 . O2 14_565 99.69(7) yes
O2 9_555 Ca1 . O2 14_565 90.47(10) yes
O1 9_555 Ca1 . O2 5_565 173.18(7) yes
O2 9_555 Ca1 . O2 5_565 135.45(8) yes
O2 14_565 Ca1 . O2 5_565 80.36(10) yes
O1 9_555 Ca1 . O1 . 79.44(10) yes
O2 9_555 Ca1 . O1 . 94.16(7) yes
O2 14_565 Ca1 . O1 . 173.18(7) yes
O2 5_565 Ca1 . O1 . 99.69(7) yes
O1 9_555 Ca1 . O2 . 94.16(7) yes
O2 9_555 Ca1 . O2 . 66.17(9) yes
O2 14_565 Ca1 . O2 . 135.45(8) yes
O2 5_565 Ca1 . O2 . 90.47(10) yes
O1 . Ca1 . O2 . 51.31(6) yes
O1 9_555 Ca1 . O3 . 115.80(5) yes
O2 9_555 Ca1 . O3 . 65.12(4) yes
O2 14_565 Ca1 . O3 . 70.73(5) yes
O2 5_565 Ca1 . O3 . 70.73(5) yes
O1 . Ca1 . O3 . 115.80(5) yes
O1 9_555 Ca1 . O4 . 83.76(7) yes
O2 9_555 Ca1 . O4 . 134.31(6) yes
O2 14_565 Ca1 . O4 . 89.43(7) yes
O2 5_565 Ca1 . O4 . 89.43(7) yes
O1 . Ca1 . O4 . 83.76(7) yes
O2 . Ca1 . O3 . 65.12(4) yes
O2 . Ca1 . O4 . 134.31(6) yes
O3 . Ca1 . O4 . 153.66(7) yes
Ca1 . O1 . C1 . 97.02(15) yes
Ca1 . O2 . Ca1 6_655 100.18(7) yes
Ca1 . O2 . C1 . 86.16(15) yes
Ca1 6_655 O2 . C1 . 142.28(19) yes
Ca1 6_655 O3 . Ca1 . 90.000(5) yes
Ca1 6_655 O3 . Ca1 2_665 90.000(16) yes
Ca1 . O3 . Ca1 2_665 179.996 yes
Ca1 6_655 O3 . Ca1 5_565 179.996 yes
Ca1 . O3 . Ca1 5_565 90.000(16) yes
Ca1 2_665 O3 . Ca1 5_565 90.000(5) yes
Ca1 6_655 O3 . H32 2_665 132.2 no
Ca1 . O3 . H32 2_665 122.7 no
Ca1 2_665 O3 . H32 2_665 57.3 no
Ca1 5_565 O3 . H32 2_665 47.8 no
Ca1 6_655 O3 . H32 10_665 132.2 no
Ca1 . O3 . H32 10_665 122.7 no
Ca1 2_665 O3 . H32 10_665 57.3 no
Ca1 5_565 O3 . H32 10_665 47.8 no
H32 2_665 O3 . H32 10_665 60.9 no
Ca1 6_655 O3 . H32 14_565 122.7 no
Ca1 . O3 . H32 14_565 47.8 no
Ca1 2_665 O3 . H32 14_565 132.2 no
Ca1 5_565 O3 . H32 14_565 57.3 no
H32 2_665 O3 . H32 14_565 75.1 no
Ca1 6_655 O3 . H32 5_565 122.7 no
Ca1 . O3 . H32 5_565 47.8 no
Ca1 2_665 O3 . H32 5_565 132.2 no
Ca1 5_565 O3 . H32 5_565 57.3 no
H32 2_665 O3 . H32 5_565 104.9 no
Ca1 6_655 O3 . H32 6_655 57.3 no
Ca1 . O3 . H32 6_655 132.2 no
Ca1 2_665 O3 . H32 6_655 47.8 no
Ca1 5_565 O3 . H32 6_655 122.7 no
H32 2_665 O3 . H32 6_655 75.1 no
Ca1 6_655 O3 . H32 . 47.8 no
Ca1 . O3 . H32 . 57.3 no
Ca1 2_665 O3 . H32 . 122.7 no
Ca1 5_565 O3 . H32 . 132.2 no
H32 2_665 O3 . H32 . 180.0 no
H32 10_665 O3 . H32 14_565 104.9 no
H32 10_665 O3 . H32 5_565 75.1 no
H32 14_565 O3 . H32 5_565 60.9 no
H32 10_665 O3 . H32 6_655 104.9 no
H32 14_565 O3 . H32 6_655 119.1 no
H32 5_565 O3 . H32 6_655 180.0 no
H32 10_665 O3 . H32 . 119.1 no
H32 14_565 O3 . H32 . 104.9 no
H32 5_565 O3 . H32 . 75.1 no
H32 6_655 O3 . H32 . 104.9 no
Ca1 . O4 . H44 9_555 48.4 no
Ca1 . O4 . C7 . 170.0(7) yes
H44 9_555 O4 . C7 . 139.2 no
Ca1 . O4 . H43 . 155.1 no
H44 9_555 O4 . H43 . 110.8 no
C7 . O4 . H43 . 35.0 no
Ca1 . O4 . H44 . 48.4 no
H44 9_555 O4 . H44 . 55.0 no
C7 . O4 . H44 . 139.2 no
H43 . O4 . H44 . 110.8 no
H54 5_565 O5 . H54 13_655 126.3 no
H54 5_565 O5 . H54 10_665 78.2 no
H54 13_655 O5 . H54 10_665 78.2 no
H54 5_565 O5 . H54 . 78.2 no
H54 13_655 O5 . H54 . 78.2 no
H54 10_665 O5 . H54 . 126.3 no
C4 . N1 . H11 . 133.6 no
C4 . N1 . H12 . 105.0 no
H11 . N1 . H12 . 121.3 no
C7 . N2 . C8 . 122.0(14) yes
C7 . N2 . C9 . 120.0(14) yes
C8 . N2 . C9 . 118.0(16) yes
C10 . N3 . C11 . 121.5(9) yes
C10 . N3 . C12 . 116.9(9) yes
C11 . N3 . C12 . 121.5(11) yes
C13 . N4 . C14 . 124.3(17) yes
C13 . N4 . C15 . 118.7(15) yes
C14 . N4 . C15 . 116.9(18) yes
O2 . C1 . O1 . 125.5(2) yes
O2 . C1 . C2 . 117.7(2) yes
O1 . C1 . C2 . 116.8(2) yes
C1 . C2 . C3 . 119.6(2) yes
C1 . C2 . C6 . 120.3(2) yes
C3 . C2 . C6 . 120.0(2) yes
C2 . C3 . C4 . 122.9(2) yes
C2 . C3 . H31 . 124.5 no
C4 . C3 . H31 . 112.6 no
C5 4_665 C4 . C3 . 115.8(2) yes
C5 4_665 C4 . N1 . 130.6(2) yes
C3 . C4 . N1 . 113.5(2) yes
C4 4_665 C5 . C5 4_665 122.7(3) yes
C4 4_665 C5 . C6 . 119.7(2) yes
C5 4_665 C5 . C6 . 117.6(3) yes
C5 . C6 . C2 . 120.9(2) yes
C5 . C6 . H61 . 121.2 no
C2 . C6 . H61 . 117.9 no
N2 . C7 . O4 . 119.8(13) yes
N2 . C7 . H71 . 121.0 no
O4 . C7 . H71 . 119.2 no
N2 . C8 . H82 9_555 109.9 no
N2 . C8 . H81 . 107.8 no
H82 9_555 C8 . H81 . 109.8 no
N2 . C8 . H82 . 109.9 no
H82 9_555 C8 . H82 . 109.5 no
H81 . C8 . H82 . 109.8 no
N2 . C9 . H93 9_555 109.3 no
N2 . C9 . H91 . 109.1 no
H93 9_555 C9 . H91 . 109.8 no
N2 . C9 . H93 . 109.3 no
H93 9_555 C9 . H93 . 109.5 no
H91 . C9 . H93 . 109.8 no
H101 9_555 C10 . H101 10_565 180.0 no
H101 9_555 C10 . H101 2_565 105.4 no
H101 10_565 C10 . H101 2_565 74.6 no
H101 9_555 C10 . N3 9_555 117.0 no
H101 10_565 C10 . N3 9_555 63.0 no
H101 2_565 C10 . N3 9_555 102.5 no
H101 9_555 C10 . N3 . 77.5 no
H101 10_565 C10 . N3 . 102.5 no
H101 2_565 C10 . N3 . 63.0 no
N3 9_555 C10 . N3 . 67.0(9) yes
H101 9_555 C10 . N3 2_565 102.5 no
H101 10_565 C10 . N3 2_565 77.5 no
H101 2_565 C10 . N3 2_565 117.0 no
N3 9_555 C10 . N3 2_565 113.0(9) yes
N3 . C10 . N3 2_565 179.991 yes
H101 9_555 C10 . N3 10_565 63.0 no
H101 10_565 C10 . N3 10_565 117.0 no
H101 2_565 C10 . N3 10_565 77.5 no
N3 9_555 C10 . N3 10_565 179.991 yes
N3 . C10 . N3 10_565 113.0(9) yes
H101 9_555 C10 . O6 2_565 69.2 no
H101 10_565 C10 . O6 2_565 110.8 no
H101 2_565 C10 . O6 2_565 125.4 no
N3 9_555 C10 . O6 2_565 48.7(5) yes
N3 . C10 . O6 2_565 62.8(5) yes
H101 9_555 C10 . O6 10_565 54.6 no
H101 10_565 C10 . O6 10_565 125.4 no
H101 2_565 C10 . O6 10_565 110.8 no
N3 9_555 C10 . O6 10_565 62.8(5) yes
N3 . C10 . O6 10_565 48.7(5) yes
H101 9_555 C10 . O6 9_555 125.4 no
H101 10_565 C10 . O6 9_555 54.6 no
H101 2_565 C10 . O6 9_555 69.2 no
N3 9_555 C10 . O6 9_555 117.2(5) yes
N3 . C10 . O6 9_555 131.3(5) yes
H101 9_555 C10 . O6 . 110.8 no
H101 10_565 C10 . O6 . 69.2 no
H101 2_565 C10 . O6 . 54.6 no
N3 9_555 C10 . O6 . 131.3(5) yes
N3 . C10 . O6 . 117.2(5) yes
H101 9_555 C10 . H101 . 74.6 no
H101 10_565 C10 . H101 . 105.4 no
H101 2_565 C10 . H101 . 180.0 no
N3 9_555 C10 . H101 . 77.5 no
N3 . C10 . H101 . 117.0 no
N3 2_565 C10 . N3 10_565 67.0(9) yes
N3 2_565 C10 . O6 2_565 117.2(5) yes
N3 10_565 C10 . O6 2_565 131.3(5) yes
N3 2_565 C10 . O6 10_565 131.3(5) yes
N3 10_565 C10 . O6 10_565 117.2(5) yes
O6 2_565 C10 . O6 10_565 21.3(10) yes
N3 2_565 C10 . O6 9_555 48.7(5) yes
N3 10_565 C10 . O6 9_555 62.8(5) yes
O6 2_565 C10 . O6 9_555 158.7(10) yes
O6 10_565 C10 . O6 9_555 179.991 yes
N3 2_565 C10 . O6 . 62.8(5) yes
N3 10_565 C10 . O6 . 48.7(5) yes
O6 2_565 C10 . O6 . 179.991 yes
O6 10_565 C10 . O6 . 158.7(10) yes
O6 9_555 C10 . O6 . 21.3(10) yes
N3 2_565 C10 . H101 . 63.0 no
N3 10_565 C10 . H101 . 102.5 no
O6 2_565 C10 . H101 . 54.6 no
O6 10_565 C10 . H101 . 69.2 no
O6 9_555 C10 . H101 . 110.8 no
O6 . C10 . H101 . 125.4 no
N3 . C11 . H111 . 111.1 no
N3 . C11 . H113 . 110.0 no
H111 . C11 . H113 . 113.5 no
N3 . C11 . H114 . 104.8 no
H111 . C11 . H114 . 108.5 no
H113 . C11 . H114 . 108.6 no
N3 . C12 . H121 . 109.3 no
N3 . C12 . H122 . 111.5 no
H121 . C12 . H122 . 109.5 no
N3 . C12 . H123 . 107.5 no
H121 . C12 . H123 . 109.5 no
H122 . C12 . H123 . 109.5 no
N4 . C13 . O7 . 116.4(15) yes
N4 . C13 . H131 . 121.8 no
O7 . C13 . H131 . 121.8 no
N4 . C14 . H141 . 106.6 no
N4 . C14 . H142 . 111.5 no
H141 . C14 . H142 . 109.6 no
N4 . C14 . H143 . 109.8 no
H141 . C14 . H143 . 109.9 no
H142 . C14 . H143 . 109.5 no
N4 . C15 . H151 . 108.7 no
N4 . C15 . H152 . 110.5 no
H151 . C15 . H152 . 109.5 no
N4 . C15 . H153 . 114.5 no
H151 . C15 . H153 . 107.5 no
H152 . C15 . H153 . 106.0 no

loop_
_geom_bond_atom_site_label_1
_geom_bond_site_symmetry_1
_geom_bond_atom_site_label_2
_geom_bond_site_symmetry_2
_geom_bond_distance
_geom_bond_publ_flag
Ca1 . O1 9_555 2.4305(18) yes
Ca1 . O2 9_555 2.6600(19) yes
Ca1 . O2 14_565 2.2507(19) yes
Ca1 . O2 5_565 2.2507(19) yes
Ca1 . O1 . 2.4305(18) yes
Ca1 . O2 . 2.6600(19) yes
Ca1 . O3 . 2.6700(8) yes
Ca1 . O4 . 2.349(3) yes
O1 . C1 . 1.242(3) yes
O2 . C1 . 1.248(3) yes
O3 . H32 2_665 0.820 no
O3 . H32 10_665 0.820 no
O3 . H32 14_565 0.820 no
O3 . H32 5_565 0.820 no
O3 . H32 6_655 0.820 no
O3 . H32 . 0.820 no
O4 . H44 9_555 0.833 no
O4 . C7 . 1.241(5) yes
O4 . H43 . 0.819 no
O4 . H44 . 0.833 no
O5 . H54 5_565 0.824 no
O5 . H54 13_655 0.824 no
O5 . H54 10_665 0.824 no
O5 . H54 . 0.824 no
O6 . C10 . 1.2404(10) yes
O7 . C13 . 1.2501(10) yes
N1 . C4 . 1.400(4) yes
N1 . H11 . 0.786 no
N1 . H12 . 0.863 no
N2 . C7 . 1.313(5) yes
N2 . C8 . 1.4699(10) yes
N2 . C9 . 1.4701(10) yes
N3 . C10 . 1.333(10) yes
N3 . C11 . 1.4698(10) yes
N3 . C12 . 1.4700(10) yes
N4 . C13 . 1.3100(10) yes
N4 . C14 . 1.4700(10) yes
N4 . C15 . 1.4699(10) yes
C1 . C2 . 1.499(3) yes
C2 . C3 . 1.388(4) yes
C2 . C6 . 1.378(4) yes
C3 . C4 . 1.401(4) yes
C3 . H31 . 0.939 no
C4 . C5 4_665 1.431(4) yes
C5 . C5 4_665 1.406(5) yes
C5 . C6 . 1.420(4) yes
C6 . H61 . 0.957 no
C7 . H71 . 0.962 no
C8 . H82 9_555 0.950 no
C8 . H81 . 0.941 no
C8 . H82 . 0.950 no
C9 . H93 9_555 0.950 no
C9 . H91 . 0.950 no
C9 . H93 . 0.950 no
C10 . H101 9_555 0.957 no
C10 . H101 10_565 0.957 no
C10 . H101 2_565 0.957 no
C10 . H101 . 0.957 no
C11 . H111 . 0.926 no
C11 . H113 . 0.950 no
C11 . H114 . 1.023 no
C12 . H121 . 0.950 no
C12 . H122 . 0.950 no
C12 . H123 . 0.950 no
C13 . H131 . 0.950 no
C14 . H141 . 0.949 no
C14 . H142 . 0.950 no
C14 . H143 . 0.950 no
C15 . H151 . 0.950 no
C15 . H152 . 0.950 no
C15 . H153 . 1.101 no

loop_
_geom_hbond_atom_site_label_D
_geom_hbond_site_symmetry_D
_geom_hbond_atom_site_label_H
_geom_hbond_site_symmetry_H
_geom_hbond_atom_site_label_A
_geom_hbond_site_symmetry_A
_geom_hbond_angle_DHA
_geom_hbond_distance_DH
_geom_hbond_distance_HA
_geom_hbond_distance_DA
_geom_hbond_publ_flag
O5 . H54 . O2 . 179 0.82 1.93 2.758(13) yes
C7 . H71 . C12 1_655 141 0.96 2.53 3.333(13) yes
C7 . H71 . C12 9_655 141 0.96 2.53 3.333(13) yes
C9 . H91 . C15 7_554 129 0.95 2.38 3.064(13) yes
C9 . H91 . C15 16_555 129 0.95 2.38 3.064(13) yes
O6 2_565 H101 . N3 2_565 149 1.04 1.24 2.197(13) yes
O6 2_565 H101 . C12 2_565 150 1.04 1.63 2.584(13) yes
C10 . H101 . C12 2_565 133 0.96 1.63 2.390(13) yes
C11 . H114 . O1 1_455 148 1.02 2.14 3.055(13) yes
C11 9_555 H114 . O1 9_455 161 0.70 2.38 3.055(13) yes
C11 9_555 H114 . C11 . 128 0.70 1.02 1.557(13) yes
C12 . H121 . N1 15_544 142 0.95 2.57 3.370(13) yes
C12 . H123 . C7 1_455 149 0.95 2.48 3.333(13) yes
O7 5_565 H141 . N4 . 135 1.20 1.96 2.937(13) yes
C13 5_565 H141 . O7 . 147 0.81 2.25 2.964(13) yes
C13 5_565 H141 . N4 . 151 0.81 1.96 2.695(13) yes
C13 5_565 H141 . C13 . 176 0.81 2.49 3.288(13) yes
C14 . H141 . O7 5_565 179 0.95 1.20 2.148(13) yes
C14 . H143 . C15 5_565 127 0.95 1.83 2.521(13) yes
C15 . H152 . N2 3_455 147 0.95 2.11 2.949(13) yes
C15 . H152 . C8 3_455 157 0.95 1.92 2.822(13) yes
C15 . H153 . N4 9_556 159 1.10 1.81 2.860(13) yes
C15 . H153 . C14 9_556 145 1.10 2.58 3.541(13) yes
C15 9_556 H153 . N4 . 144 0.80 2.17 2.860(13) yes
O3 . H32 . O2 . 180 0.82 2.05 2.869(13) yes
C9 . H93 . N4 11_545 164 0.95 1.88 2.809(13) yes
C9 . H93 . C14 11_545 139 0.95 1.71 2.502(13) yes
O4 . H43 . N2 . 174 0.82 1.39 2.209(13) yes
O4 . H43 . C8 . 140 0.82 2.03 2.713(13) yes
O4 . H44 . O2 14_565 174 0.83 2.41 3.237(13) yes
